data_7002101
loop_
_publ_author_name
'Berding, Joris'
'van Dijkman, Thomas F.'
'Lutz, Martin'
'Spek, Anthony L.'
'Bouwman, Elisabeth'

_publ_section_title
;
 N-donor functionalized N-heterocyclic carbene nickel(II) complexes in
 the Kumada coupling
;
_journal_issue 35
_journal_name_full 'Dalton Transactions'
_journal_page_first 6948
_journal_paper_doi 10.1039/b905036a
_journal_year 2009
_chemical_formula_moiety 'C44 H36 N6 Ni O2'
_chemical_formula_sum 'C44 H36 N6 Ni O2'
_chemical_formula_weight 739.50
_chemical_name_systematic
;
?
;
_space_group_IT_number 14
_symmetry_cell_setting monoclinic
_symmetry_space_group_name_Hall '-P 2ybc'
_symmetry_space_group_name_H-M 'P 1 21/c 1'
_atom_sites_solution_hydrogens geom
_atom_sites_solution_primary direct
_atom_sites_solution_secondary difmap
_audit_creation_method SHELXL-97
_cell_angle_alpha 90.00
_cell_angle_beta 115.0097(13)
_cell_angle_gamma 90.00
_cell_formula_units_Z 4
_cell_length_a 11.3697(2)
_cell_length_b 16.9361(4)
_cell_length_c 24.0007(6)
_cell_measurement_reflns_used 142439
_cell_measurement_temperature 150(2)
_cell_measurement_theta_max 27.48
_cell_measurement_theta_min 1.02
_cell_volume 4188.20(17)
_computing_cell_refinement HKL2000
_computing_data_collection 'Nonius COLLECT'
_computing_data_reduction 'HKL2000, Sortav'
_computing_structure_refinement 'SHELXL-97 (Sheldrick, 1997)'
_computing_structure_solution 'SIR-97 (Altomare et al., 1997)'
_diffrn_ambient_temperature 150(2)
_diffrn_measured_fraction_theta_full 0.997
_diffrn_measured_fraction_theta_max 0.997
_diffrn_measurement_device_type 'Nonius KappaCCD'
_diffrn_measurement_method '\f and \w scans'
_diffrn_radiation_monochromator graphite
_diffrn_radiation_source 'rotating anode'
_diffrn_radiation_type MoK\a
_diffrn_radiation_wavelength 0.71073
_diffrn_reflns_av_R_equivalents 0.0672
_diffrn_reflns_av_sigmaI/netI 0.0599
_diffrn_reflns_limit_h_max 13
_diffrn_reflns_limit_h_min -13
_diffrn_reflns_limit_k_max 20
_diffrn_reflns_limit_k_min -19
_diffrn_reflns_limit_l_max 28
_diffrn_reflns_limit_l_min -28
_diffrn_reflns_number 33596
_diffrn_reflns_theta_full 25.27
_diffrn_reflns_theta_max 25.27
_diffrn_reflns_theta_min 1.52
_exptl_absorpt_coefficient_mu 0.504
_exptl_absorpt_correction_T_max 0.90
_exptl_absorpt_correction_T_min 0.75
_exptl_absorpt_correction_type multi-scan
_exptl_absorpt_process_details 'Sortav (Blessing, 1995)'
_exptl_crystal_colour yellow
_exptl_crystal_density_diffrn 1.173
_exptl_crystal_density_method 'not measured'
_exptl_crystal_description block
_exptl_crystal_F_000 1544
_exptl_crystal_size_max 0.30
_exptl_crystal_size_mid 0.30
_exptl_crystal_size_min 0.20
_platon_squeeze_details
;
;
_refine_diff_density_max 1.027
_refine_diff_density_min -0.432
_refine_diff_density_rms 0.061
_refine_ls_extinction_method none
_refine_ls_goodness_of_fit_ref 1.059
_refine_ls_hydrogen_treatment constr
_refine_ls_matrix_type full
_refine_ls_number_parameters 478
_refine_ls_number_reflns 7579
_refine_ls_number_restraints 0
_refine_ls_restrained_S_all 1.059
_refine_ls_R_factor_all 0.0893
_refine_ls_R_factor_gt 0.0608
_refine_ls_shift/su_max 0.001
_refine_ls_shift/su_mean 0.000
_refine_ls_structure_factor_coef Fsqd
_refine_ls_weighting_details 'calc w=1/[\s^2^(Fo^2^)+(0.0909P)^2^+0.8668P] where P=(Fo^2^+2Fc^2^)/3'
_refine_ls_weighting_scheme calc
_refine_ls_wR_factor_gt 0.1601
_refine_ls_wR_factor_ref 0.1730
_reflns_number_gt 4857
_reflns_number_total 7579
_reflns_threshold_expression I>2\s(I)
_cod_data_source_file b905036a.txt
_cod_data_source_block s4111a
_cod_original_cell_volume 4188.20(16)
_cod_original_sg_symbol_H-M 'P 21/c'
_cod_database_code 7002101

loop_
_symmetry_equiv_pos_as_xyz
'x, y, z'
'-x, y+1/2, -z+1/2'
'-x, -y, -z'
'x, -y-1/2, z-1/2'

loop_
_atom_site_label
_atom_site_type_symbol
_atom_site_fract_x
_atom_site_fract_y
_atom_site_fract_z
_atom_site_U_iso_or_equiv
_atom_site_adp_type
_atom_site_occupancy
_atom_site_symmetry_multiplicity
_atom_site_calc_flag
_atom_site_refinement_flags
_atom_site_disorder_assembly
_atom_site_disorder_group
Ni1 Ni 0.53848(4) 0.39056(2) 0.19934(2) 0.04265(18) Uani 1 1 d . . .
N11 N 0.4018(3) 0.45767(15) 0.27015(13) 0.0421(7) Uani 1 1 d . . .
C12 C 0.4856(4) 0.40805(19) 0.26143(17) 0.0471(10) Uani 1 1 d . . .
N13 N 0.5425(3) 0.36586(18) 0.31419(13) 0.0498(8) Uani 1 1 d . . .
C14 C 0.4982(4) 0.3894(2) 0.35727(16) 0.0464(9) Uani 1 1 d . . .
C15 C 0.4068(4) 0.4479(2) 0.32894(17) 0.0477(9) Uani 1 1 d . . .
C16 C 0.3156(3) 0.51176(19) 0.22373(17) 0.0475(9) Uani 1 1 d . . .
H16A H 0.3420 0.5144 0.1894 0.057 Uiso 1 1 calc R . .
H16B H 0.3261 0.5652 0.2419 0.057 Uiso 1 1 calc R . .
C17 C 0.6238(4) 0.2970(2) 0.31727(17) 0.0548(10) Uani 1 1 d . . .
H17A H 0.6406 0.2666 0.3551 0.066 Uiso 1 1 calc R . .
H17B H 0.7083 0.3152 0.3194 0.066 Uiso 1 1 calc R . .
C18 C 0.5593(4) 0.2444(2) 0.26217(17) 0.0512(10) Uani 1 1 d . . .
O19 O 0.5620(3) 0.17132(15) 0.27144(12) 0.0617(7) Uani 1 1 d . . .
N110 N 0.5036(3) 0.28089(16) 0.20735(13) 0.0455(7) Uani 1 1 d . . .
C111 C 0.4313(4) 0.2370(2) 0.15381(17) 0.0493(9) Uani 1 1 d . . .
C112 C 0.4689(4) 0.1645(2) 0.13950(18) 0.0560(10) Uani 1 1 d . . .
H112 H 0.5483 0.1416 0.1673 0.067 Uiso 1 1 calc R . .
C113 C 0.3948(4) 0.1257(2) 0.08658(19) 0.0592(11) Uani 1 1 d . . .
H113 H 0.4223 0.0758 0.0784 0.071 Uiso 1 1 calc R . .
C114 C 0.2835(5) 0.1570(3) 0.0459(2) 0.0801(15) Uani 1 1 d . . .
H114 H 0.2324 0.1291 0.0092 0.096 Uiso 1 1 calc R . .
C115 C 0.2425(5) 0.2301(3) 0.0572(2) 0.1001(19) Uani 1 1 d . . .
H115 H 0.1640 0.2528 0.0282 0.120 Uiso 1 1 calc R . .
C116 C 0.3178(4) 0.2695(3) 0.1114(2) 0.0700(13) Uani 1 1 d . . .
H116 H 0.2906 0.3197 0.1194 0.084 Uiso 1 1 calc R . .
C117 C 0.1739(3) 0.4890(2) 0.19824(16) 0.0437(9) Uani 1 1 d . . .
C118 C 0.1345(4) 0.4107(2) 0.18682(17) 0.0510(10) Uani 1 1 d . . .
H118 H 0.1975 0.3699 0.1971 0.061 Uiso 1 1 calc R . .
C119 C 0.0022(4) 0.3917(3) 0.1602(2) 0.0656(12) Uani 1 1 d . . .
H119 H -0.0243 0.3381 0.1525 0.079 Uiso 1 1 calc R . .
C120 C -0.0885(5) 0.4501(3) 0.1452(2) 0.0832(15) Uani 1 1 d . . .
H120 H -0.1783 0.4374 0.1265 0.100 Uiso 1 1 calc R . .
C121 C -0.0489(5) 0.5283(3) 0.1574(2) 0.0814(14) Uani 1 1 d . . .
H121 H -0.1120 0.5691 0.1475 0.098 Uiso 1 1 calc R . .
C122 C 0.0810(4) 0.5472(2) 0.18379(18) 0.0572(10) Uani 1 1 d . . .
H122 H 0.1069 0.6008 0.1921 0.069 Uiso 1 1 calc R . .
C123 C 0.3412(4) 0.4844(2) 0.3590(2) 0.0610(11) Uani 1 1 d . . .
H123 H 0.2770 0.5234 0.3392 0.073 Uiso 1 1 calc R . .
C124 C 0.3726(5) 0.4620(3) 0.4182(2) 0.0697(13) Uani 1 1 d . . .
H124 H 0.3289 0.4858 0.4400 0.084 Uiso 1 1 calc R . .
C125 C 0.4685(5) 0.4044(3) 0.4480(2) 0.0686(13) Uani 1 1 d . . .
H125 H 0.4902 0.3915 0.4897 0.082 Uiso 1 1 calc R . .
C126 C 0.5303(4) 0.3669(3) 0.41787(19) 0.0617(11) Uani 1 1 d . . .
H126 H 0.5929 0.3269 0.4373 0.074 Uiso 1 1 calc R . .
N21 N 0.6549(3) 0.55086(16) 0.23681(13) 0.0444(7) Uani 1 1 d . . .
C22 C 0.5808(3) 0.4964(2) 0.19399(16) 0.0432(8) Uani 1 1 d . . .
N23 N 0.5525(3) 0.52879(15) 0.13868(12) 0.0397(7) Uani 1 1 d . . .
C24 C 0.6127(3) 0.60194(18) 0.14391(17) 0.0435(9) Uani 1 1 d . . .
C25 C 0.6768(3) 0.61650(19) 0.20714(17) 0.0447(9) Uani 1 1 d . . .
C26 C 0.7062(4) 0.5426(2) 0.30305(16) 0.0492(9) Uani 1 1 d . . .
H26A H 0.6379 0.5204 0.3138 0.059 Uiso 1 1 calc R . .
H26B H 0.7292 0.5955 0.3222 0.059 Uiso 1 1 calc R . .
C27 C 0.4849(3) 0.48258(19) 0.08272(16) 0.0461(9) Uani 1 1 d . . .
H27A H 0.4743 0.5148 0.0465 0.055 Uiso 1 1 calc R . .
H27B H 0.3975 0.4681 0.0789 0.055 Uiso 1 1 calc R . .
C28 C 0.5611(3) 0.4077(2) 0.08418(16) 0.0421(8) Uani 1 1 d . . .
O29 O 0.5829(3) 0.39361(14) 0.03876(12) 0.0529(7) Uani 1 1 d . . .
N210 N 0.5997(3) 0.36667(16) 0.13650(12) 0.0404(7) Uani 1 1 d . . .
C211 C 0.6873(3) 0.3020(2) 0.14608(17) 0.0445(9) Uani 1 1 d . . .
C212 C 0.6800(4) 0.2485(2) 0.1008(2) 0.0588(11) Uani 1 1 d . . .
H212 H 0.6137 0.2542 0.0603 0.071 Uiso 1 1 calc R . .
C213 C 0.7677(5) 0.1875(2) 0.1139(2) 0.0680(12) Uani 1 1 d . . .
H213 H 0.7624 0.1521 0.0822 0.082 Uiso 1 1 calc R . .
C214 C 0.8625(5) 0.1772(3) 0.1723(3) 0.0770(14) Uani 1 1 d . . .
H214 H 0.9222 0.1348 0.1810 0.092 Uiso 1 1 calc R . .
C215 C 0.8713(4) 0.2289(2) 0.2189(2) 0.0655(12) Uani 1 1 d . . .
H215 H 0.9372 0.2226 0.2594 0.079 Uiso 1 1 calc R . .
C216 C 0.7817(4) 0.2902(2) 0.20494(19) 0.0537(10) Uani 1 1 d . . .
H216 H 0.7856 0.3248 0.2368 0.064 Uiso 1 1 calc R . .
C217 C 0.8231(4) 0.4906(3) 0.32898(18) 0.0641(12) Uani 1 1 d . . .
C218 C 0.9003(4) 0.4732(2) 0.29984(19) 0.0567(10) Uani 1 1 d . . .
H218 H 0.8794 0.4959 0.2606 0.068 Uiso 1 1 calc R . .
C219 C 1.0072(4) 0.4244(3) 0.3246(2) 0.0846(15) Uani 1 1 d . . .
H219 H 1.0600 0.4153 0.3033 0.101 Uiso 1 1 calc R . .
C220 C 1.0358(6) 0.3894(4) 0.3802(3) 0.1007(19) Uani 1 1 d . . .
H220 H 1.1076 0.3544 0.3974 0.121 Uiso 1 1 calc R . .
C221 C 0.9599(6) 0.4050(5) 0.4114(3) 0.125(3) Uani 1 1 d . . .
H221 H 0.9799 0.3808 0.4501 0.149 Uiso 1 1 calc R . .
C222 C 0.8538(5) 0.4564(4) 0.3859(2) 0.1005(19) Uani 1 1 d . . .
H222 H 0.8027 0.4678 0.4077 0.121 Uiso 1 1 calc R . .
C223 C 0.7489(4) 0.6846(2) 0.22967(19) 0.0576(11) Uani 1 1 d . . .
H223 H 0.7922 0.6948 0.2725 0.069 Uiso 1 1 calc R . .
C224 C 0.7550(4) 0.7368(2) 0.1871(2) 0.0622(12) Uani 1 1 d . . .
H224 H 0.8035 0.7841 0.2008 0.075 Uiso 1 1 calc R . .
C225 C 0.6910(4) 0.7217(2) 0.1235(2) 0.0574(11) Uani 1 1 d . . .
H225 H 0.6983 0.7590 0.0956 0.069 Uiso 1 1 calc R . .
C226 C 0.6176(4) 0.6540(2) 0.10039(18) 0.0531(10) Uani 1 1 d . . .
H226 H 0.5735 0.6440 0.0575 0.064 Uiso 1 1 calc R . .

loop_
_atom_site_aniso_label
_atom_site_aniso_U_11
_atom_site_aniso_U_22
_atom_site_aniso_U_33
_atom_site_aniso_U_23
_atom_site_aniso_U_13
_atom_site_aniso_U_12
Ni1 0.0420(3) 0.0323(3) 0.0441(3) 0.00444(19) 0.0090(2) -0.00009(19)
N11 0.0324(16) 0.0302(14) 0.0530(19) -0.0003(13) 0.0078(13) 0.0000(12)
C12 0.042(2) 0.0329(19) 0.053(2) 0.0028(16) 0.0064(17) -0.0066(16)
N13 0.055(2) 0.0417(17) 0.0425(18) 0.0044(14) 0.0104(15) 0.0025(15)
C14 0.047(2) 0.047(2) 0.038(2) -0.0031(17) 0.0111(17) -0.0099(18)
C15 0.050(2) 0.043(2) 0.044(2) -0.0064(17) 0.0143(18) -0.0126(17)
C16 0.041(2) 0.0286(17) 0.064(2) -0.0011(16) 0.0131(18) -0.0053(15)
C17 0.064(3) 0.050(2) 0.044(2) 0.0125(18) 0.0158(19) 0.0127(19)
C18 0.050(2) 0.046(2) 0.059(2) 0.0169(19) 0.0240(19) 0.0168(18)
O19 0.079(2) 0.0396(15) 0.0678(18) 0.0156(13) 0.0326(15) 0.0146(13)
N110 0.0481(18) 0.0344(15) 0.0462(17) 0.0034(14) 0.0123(14) 0.0011(13)
C111 0.048(2) 0.038(2) 0.059(2) 0.0028(17) 0.0194(19) -0.0022(17)
C112 0.067(3) 0.038(2) 0.060(2) -0.0012(18) 0.023(2) 0.0005(18)
C113 0.064(3) 0.053(2) 0.060(3) -0.006(2) 0.026(2) -0.001(2)
C114 0.063(3) 0.074(3) 0.082(3) -0.039(3) 0.010(3) -0.013(2)
C115 0.059(3) 0.111(4) 0.085(4) -0.035(3) -0.013(3) 0.022(3)
C116 0.047(2) 0.060(3) 0.078(3) -0.022(2) 0.002(2) 0.009(2)
C117 0.043(2) 0.0368(18) 0.046(2) -0.0018(16) 0.0135(17) -0.0039(16)
C118 0.053(2) 0.047(2) 0.051(2) -0.0030(17) 0.0198(19) -0.0106(17)
C119 0.062(3) 0.066(3) 0.061(3) -0.001(2) 0.018(2) -0.023(2)
C120 0.045(3) 0.110(4) 0.078(3) 0.012(3) 0.011(2) -0.022(3)
C121 0.053(3) 0.090(4) 0.096(4) 0.014(3) 0.026(3) 0.018(3)
C122 0.053(2) 0.051(2) 0.062(2) -0.0001(19) 0.018(2) 0.0059(19)
C123 0.066(3) 0.051(2) 0.063(3) -0.013(2) 0.026(2) -0.010(2)
C124 0.088(3) 0.064(3) 0.065(3) -0.024(2) 0.040(3) -0.024(3)
C125 0.088(3) 0.066(3) 0.053(3) -0.017(2) 0.031(3) -0.026(3)
C126 0.067(3) 0.056(2) 0.051(2) -0.001(2) 0.014(2) -0.019(2)
N21 0.0365(16) 0.0399(16) 0.0471(17) -0.0033(13) 0.0082(13) -0.0012(13)
C22 0.0369(19) 0.0362(18) 0.050(2) -0.0022(17) 0.0115(16) -0.0014(15)
N23 0.0380(16) 0.0305(14) 0.0393(16) 0.0004(12) 0.0054(13) -0.0024(12)
C24 0.0344(19) 0.0273(17) 0.056(2) -0.0006(16) 0.0063(16) -0.0002(14)
C25 0.0372(19) 0.0354(19) 0.055(2) 0.0060(16) 0.0128(17) 0.0016(15)
C26 0.044(2) 0.053(2) 0.046(2) -0.0064(17) 0.0146(17) -0.0050(17)
C27 0.044(2) 0.0377(19) 0.044(2) 0.0036(16) 0.0067(16) -0.0011(16)
C28 0.040(2) 0.043(2) 0.033(2) -0.0035(16) 0.0054(16) -0.0066(15)
O29 0.0584(17) 0.0467(15) 0.0455(15) 0.0052(12) 0.0141(13) 0.0050(12)
N210 0.0370(16) 0.0340(14) 0.0394(16) 0.0048(13) 0.0057(13) 0.0002(12)
C211 0.0353(19) 0.0358(19) 0.055(2) 0.0075(17) 0.0118(17) -0.0006(15)
C212 0.057(3) 0.043(2) 0.069(3) 0.003(2) 0.021(2) 0.0057(19)
C213 0.074(3) 0.041(2) 0.095(3) -0.002(2) 0.041(3) 0.005(2)
C214 0.060(3) 0.046(3) 0.125(4) 0.027(3) 0.038(3) 0.018(2)
C215 0.046(2) 0.047(2) 0.088(3) 0.023(2) 0.013(2) 0.0040(19)
C216 0.042(2) 0.040(2) 0.068(3) 0.0078(19) 0.0131(19) -0.0033(17)
C217 0.043(2) 0.089(3) 0.048(2) 0.006(2) 0.0074(19) 0.001(2)
C218 0.048(2) 0.061(2) 0.053(2) 0.004(2) 0.015(2) -0.001(2)
C219 0.046(3) 0.124(4) 0.069(3) -0.001(3) 0.010(2) 0.011(3)
C220 0.068(4) 0.134(5) 0.076(4) 0.023(3) 0.007(3) 0.030(3)
C221 0.074(4) 0.194(7) 0.089(4) 0.061(4) 0.018(3) 0.039(4)
C222 0.061(3) 0.174(6) 0.051(3) 0.023(3) 0.009(2) 0.020(3)
C223 0.046(2) 0.049(2) 0.060(2) -0.006(2) 0.0051(19) -0.0061(18)
C224 0.046(2) 0.038(2) 0.089(3) -0.001(2) 0.016(2) -0.0066(17)
C225 0.048(2) 0.040(2) 0.073(3) 0.0144(19) 0.015(2) 0.0000(17)
C226 0.049(2) 0.034(2) 0.062(2) 0.0112(18) 0.0097(19) 0.0034(17)

loop_
_atom_type_symbol
_atom_type_description
_atom_type_scat_dispersion_real
_atom_type_scat_dispersion_imag
_atom_type_scat_source
C C 0.0033 0.0016 'International Tables Vol C Tables 4.2.6.8 and 6.1.1.4'
H H 0.0000 0.0000 'International Tables Vol C Tables 4.2.6.8 and 6.1.1.4'
N N 0.0061 0.0033 'International Tables Vol C Tables 4.2.6.8 and 6.1.1.4'
Ni Ni 0.3393 1.1124 'International Tables Vol C Tables 4.2.6.8 and 6.1.1.4'
O O 0.0106 0.0060 'International Tables Vol C Tables 4.2.6.8 and 6.1.1.4'

loop_
_geom_angle_atom_site_label_1
_geom_angle_atom_site_label_2
_geom_angle_atom_site_label_3
_geom_angle
_geom_angle_site_symmetry_1
_geom_angle_site_symmetry_3
_geom_angle_publ_flag
C12 Ni1 C22 94.71(15) . . ?
C12 Ni1 N110 85.60(14) . . ?
C22 Ni1 N110 177.27(14) . . ?
C12 Ni1 N210 176.65(13) . . ?
C22 Ni1 N210 87.69(14) . . ?
N110 Ni1 N210 91.89(12) . . ?
C12 N11 C15 110.6(3) . . ?
C12 N11 C16 124.3(3) . . ?
C15 N11 C16 125.0(3) . . ?
N11 C12 N13 105.8(3) . . ?
N11 C12 Ni1 135.6(3) . . ?
N13 C12 Ni1 118.6(3) . . ?
C12 N13 C14 111.3(3) . . ?
C12 N13 C17 120.4(3) . . ?
C14 N13 C17 127.6(3) . . ?
N13 C14 C15 105.8(3) . . ?
N13 C14 C126 132.9(4) . . ?
C15 C14 C126 121.2(4) . . ?
C123 C15 C14 121.4(4) . . ?
C123 C15 N11 132.3(4) . . ?
C14 C15 N11 106.4(3) . . ?
N11 C16 C117 114.1(3) . . ?
N11 C16 H16A 108.7 . . ?
C117 C16 H16A 108.7 . . ?
N11 C16 H16B 108.7 . . ?
C117 C16 H16B 108.7 . . ?
H16A C16 H16B 107.6 . . ?
N13 C17 C18 111.3(3) . . ?
N13 C17 H17A 109.4 . . ?
C18 C17 H17A 109.4 . . ?
N13 C17 H17B 109.4 . . ?
C18 C17 H17B 109.4 . . ?
H17A C17 H17B 108.0 . . ?
O19 C18 N110 126.3(4) . . ?
O19 C18 C17 117.5(3) . . ?
N110 C18 C17 116.2(3) . . ?
C18 N110 C111 120.1(3) . . ?
C18 N110 Ni1 120.6(2) . . ?
C111 N110 Ni1 118.9(2) . . ?
C116 C111 C112 117.5(4) . . ?
C116 C111 N110 117.8(3) . . ?
C112 C111 N110 124.7(3) . . ?
C113 C112 C111 121.6(4) . . ?
C113 C112 H112 119.2 . . ?
C111 C112 H112 119.2 . . ?
C114 C113 C112 120.8(4) . . ?
C114 C113 H113 119.6 . . ?
C112 C113 H113 119.6 . . ?
C113 C114 C115 120.1(4) . . ?
C113 C114 H114 119.9 . . ?
C115 C114 H114 119.9 . . ?
C114 C115 C116 119.1(4) . . ?
C114 C115 H115 120.5 . . ?
C116 C115 H115 120.5 . . ?
C111 C116 C115 120.9(4) . . ?
C111 C116 H116 119.5 . . ?
C115 C116 H116 119.5 . . ?
C122 C117 C118 118.9(3) . . ?
C122 C117 C16 119.5(3) . . ?
C118 C117 C16 121.5(3) . . ?
C117 C118 C119 120.3(4) . . ?
C117 C118 H118 119.9 . . ?
C119 C118 H118 119.9 . . ?
C120 C119 C118 120.1(4) . . ?
C120 C119 H119 120.0 . . ?
C118 C119 H119 120.0 . . ?
C119 C120 C121 119.6(4) . . ?
C119 C120 H120 120.2 . . ?
C121 C120 H120 120.2 . . ?
C122 C121 C120 120.5(4) . . ?
C122 C121 H121 119.8 . . ?
C120 C121 H121 119.8 . . ?
C121 C122 C117 120.7(4) . . ?
C121 C122 H122 119.7 . . ?
C117 C122 H122 119.7 . . ?
C124 C123 C15 117.2(4) . . ?
C124 C123 H123 121.4 . . ?
C15 C123 H123 121.4 . . ?
C123 C124 C125 121.6(4) . . ?
C123 C124 H124 119.2 . . ?
C125 C124 H124 119.2 . . ?
C126 C125 C124 121.1(4) . . ?
C126 C125 H125 119.4 . . ?
C124 C125 H125 119.4 . . ?
C125 C126 C14 117.4(4) . . ?
C125 C126 H126 121.3 . . ?
C14 C126 H126 121.3 . . ?
C22 N21 C25 109.7(3) . . ?
C22 N21 C26 126.2(3) . . ?
C25 N21 C26 124.0(3) . . ?
N23 C22 N21 106.3(3) . . ?
N23 C22 Ni1 119.8(2) . . ?
N21 C22 Ni1 133.2(3) . . ?
C22 N23 C24 111.7(3) . . ?
C22 N23 C27 120.2(3) . . ?
C24 N23 C27 127.3(3) . . ?
C226 C24 N23 132.2(3) . . ?
C226 C24 C25 122.5(3) . . ?
N23 C24 C25 105.3(3) . . ?
C223 C25 N21 131.8(3) . . ?
C223 C25 C24 121.4(3) . . ?
N21 C25 C24 106.8(3) . . ?
N21 C26 C217 112.9(3) . . ?
N21 C26 H26A 109.0 . . ?
C217 C26 H26A 109.0 . . ?
N21 C26 H26B 109.0 . . ?
C217 C26 H26B 109.0 . . ?
H26A C26 H26B 107.8 . . ?
N23 C27 C28 110.5(3) . . ?
N23 C27 H27A 109.5 . . ?
C28 C27 H27A 109.5 . . ?
N23 C27 H27B 109.5 . . ?
C28 C27 H27B 109.5 . . ?
H27A C27 H27B 108.1 . . ?
O29 C28 N210 128.1(3) . . ?
O29 C28 C27 117.5(3) . . ?
N210 C28 C27 114.3(3) . . ?
C28 N210 C211 118.6(3) . . ?
C28 N210 Ni1 122.3(2) . . ?
C211 N210 Ni1 119.0(2) . . ?
C216 C211 C212 118.0(3) . . ?
C216 C211 N210 117.5(3) . . ?
C212 C211 N210 124.4(3) . . ?
C213 C212 C211 120.8(4) . . ?
C213 C212 H212 119.6 . . ?
C211 C212 H212 119.6 . . ?
C214 C213 C212 120.6(4) . . ?
C214 C213 H213 119.7 . . ?
C212 C213 H213 119.7 . . ?
C213 C214 C215 120.1(4) . . ?
C213 C214 H214 120.0 . . ?
C215 C214 H214 120.0 . . ?
C214 C215 C216 118.6(4) . . ?
C214 C215 H215 120.7 . . ?
C216 C215 H215 120.7 . . ?
C211 C216 C215 121.8(4) . . ?
C211 C216 H216 119.1 . . ?
C215 C216 H216 119.1 . . ?
C218 C217 C222 117.8(4) . . ?
C218 C217 C26 124.4(4) . . ?
C222 C217 C26 117.8(4) . . ?
C217 C218 C219 123.3(4) . . ?
C217 C218 H218 118.3 . . ?
C219 C218 H218 118.3 . . ?
C220 C219 C218 118.8(5) . . ?
C220 C219 H219 120.6 . . ?
C218 C219 H219 120.6 . . ?
C219 C220 C221 119.9(5) . . ?
C219 C220 H220 120.0 . . ?
C221 C220 H220 120.0 . . ?
C220 C221 C222 120.0(5) . . ?
C220 C221 H221 120.0 . . ?
C222 C221 H221 120.0 . . ?
C217 C222 C221 120.1(5) . . ?
C217 C222 H222 119.9 . . ?
C221 C222 H222 119.9 . . ?
C224 C223 C25 116.9(4) . . ?
C224 C223 H223 121.6 . . ?
C25 C223 H223 121.6 . . ?
C223 C224 C225 121.6(4) . . ?
C223 C224 H224 119.2 . . ?
C225 C224 H224 119.2 . . ?
C226 C225 C224 122.1(4) . . ?
C226 C225 H225 119.0 . . ?
C224 C225 H225 119.0 . . ?
C24 C226 C225 115.6(4) . . ?
C24 C226 H226 122.2 . . ?
C225 C226 H226 122.2 . . ?

loop_
_geom_bond_atom_site_label_1
_geom_bond_atom_site_label_2
_geom_bond_distance
_geom_bond_site_symmetry_2
_geom_bond_publ_flag
Ni1 C12 1.852(4) . ?
Ni1 C22 1.875(3) . ?
Ni1 N110 1.926(3) . ?
Ni1 N210 1.952(3) . ?
N11 C12 1.351(5) . ?
N11 C15 1.398(5) . ?
N11 C16 1.455(4) . ?
C12 N13 1.357(4) . ?
N13 C14 1.387(5) . ?
N13 C17 1.470(5) . ?
C14 C15 1.387(5) . ?
C14 C126 1.395(5) . ?
C15 C123 1.382(5) . ?
C16 C117 1.511(5) . ?
C16 H16A 0.9900 . ?
C16 H16B 0.9900 . ?
C17 C18 1.504(5) . ?
C17 H17A 0.9900 . ?
C17 H17B 0.9900 . ?
C18 O19 1.256(4) . ?
C18 N110 1.345(4) . ?
N110 C111 1.409(4) . ?
C111 C116 1.376(5) . ?
C111 C112 1.390(5) . ?
C112 C113 1.361(5) . ?
C112 H112 0.9500 . ?
C113 C114 1.338(6) . ?
C113 H113 0.9500 . ?
C114 C115 1.389(7) . ?
C114 H114 0.9500 . ?
C115 C116 1.390(6) . ?
C115 H115 0.9500 . ?
C116 H116 0.9500 . ?
C117 C122 1.377(5) . ?
C117 C118 1.390(5) . ?
C118 C119 1.400(6) . ?
C118 H118 0.9500 . ?
C119 C120 1.364(7) . ?
C119 H119 0.9500 . ?
C120 C121 1.390(7) . ?
C120 H120 0.9500 . ?
C121 C122 1.376(6) . ?
C121 H121 0.9500 . ?
C122 H122 0.9500 . ?
C123 C124 1.366(6) . ?
C123 H123 0.9500 . ?
C124 C125 1.412(7) . ?
C124 H124 0.9500 . ?
C125 C126 1.359(6) . ?
C125 H125 0.9500 . ?
C126 H126 0.9500 . ?
N21 C22 1.372(4) . ?
N21 C25 1.398(4) . ?
N21 C26 1.450(4) . ?
C22 N23 1.343(4) . ?
N23 C24 1.395(4) . ?
N23 C27 1.461(4) . ?
C24 C226 1.385(5) . ?
C24 C25 1.400(5) . ?
C25 C223 1.386(5) . ?
C26 C217 1.493(6) . ?
C26 H26A 0.9900 . ?
C26 H26B 0.9900 . ?
C27 C28 1.527(5) . ?
C27 H27A 0.9900 . ?
C27 H27B 0.9900 . ?
C28 O29 1.239(4) . ?
C28 N210 1.337(4) . ?
N210 C211 1.432(4) . ?
C211 C216 1.380(5) . ?
C211 C212 1.390(5) . ?
C212 C213 1.377(6) . ?
C212 H212 0.9500 . ?
C213 C214 1.371(6) . ?
C213 H213 0.9500 . ?
C214 C215 1.389(6) . ?
C214 H214 0.9500 . ?
C215 C216 1.392(5) . ?
C215 H215 0.9500 . ?
C216 H216 0.9500 . ?
C217 C218 1.366(6) . ?
C217 C222 1.386(6) . ?
C218 C219 1.379(6) . ?
C218 H218 0.9500 . ?
C219 C220 1.369(7) . ?
C219 H219 0.9500 . ?
C220 C221 1.386(8) . ?
C220 H220 0.9500 . ?
C221 C222 1.402(8) . ?
C221 H221 0.9500 . ?
C222 H222 0.9500 . ?
C223 C224 1.375(6) . ?
C223 H223 0.9500 . ?
C224 C225 1.407(6) . ?
C224 H224 0.9500 . ?
C225 C226 1.389(5) . ?
C225 H225 0.9500 . ?
C226 H226 0.9500 . ?

loop_
_geom_torsion_atom_site_label_1
_geom_torsion_atom_site_label_2
_geom_torsion_atom_site_label_3
_geom_torsion_atom_site_label_4
_geom_torsion
_geom_torsion_site_symmetry_1
_geom_torsion_site_symmetry_2
_geom_torsion_site_symmetry_3
_geom_torsion_site_symmetry_4
_geom_torsion_publ_flag
C15 N11 C12 N13 0.9(4) . . . . ?
C16 N11 C12 N13 -177.2(3) . . . . ?
C15 N11 C12 Ni1 -176.2(3) . . . . ?
C16 N11 C12 Ni1 5.7(5) . . . . ?
C22 Ni1 C12 N11 52.5(4) . . . . ?
N110 Ni1 C12 N11 -130.2(4) . . . . ?
C22 Ni1 C12 N13 -124.3(3) . . . . ?
N110 Ni1 C12 N13 53.0(3) . . . . ?
N11 C12 N13 C14 -1.5(4) . . . . ?
Ni1 C12 N13 C14 176.2(2) . . . . ?
N11 C12 N13 C17 169.9(3) . . . . ?
Ni1 C12 N13 C17 -12.4(4) . . . . ?
C12 N13 C14 C15 1.5(4) . . . . ?
C17 N13 C14 C15 -169.1(3) . . . . ?
C12 N13 C14 C126 -177.0(4) . . . . ?
C17 N13 C14 C126 12.3(6) . . . . ?
N13 C14 C15 C123 179.3(3) . . . . ?
C126 C14 C15 C123 -1.9(5) . . . . ?
N13 C14 C15 N11 -0.9(4) . . . . ?
C126 C14 C15 N11 177.9(3) . . . . ?
C12 N11 C15 C123 179.8(4) . . . . ?
C16 N11 C15 C123 -2.1(6) . . . . ?
C12 N11 C15 C14 0.0(4) . . . . ?
C16 N11 C15 C14 178.1(3) . . . . ?
C12 N11 C16 C117 109.3(4) . . . . ?
C15 N11 C16 C117 -68.5(4) . . . . ?
C12 N13 C17 C18 -46.3(5) . . . . ?
C14 N13 C17 C18 123.7(4) . . . . ?
N13 C17 C18 O19 -135.7(4) . . . . ?
N13 C17 C18 N110 44.2(5) . . . . ?
O19 C18 N110 C111 5.3(6) . . . . ?
C17 C18 N110 C111 -174.5(3) . . . . ?
O19 C18 N110 Ni1 -167.2(3) . . . . ?
C17 C18 N110 Ni1 13.0(5) . . . . ?
C12 Ni1 N110 C18 -54.7(3) . . . . ?
N210 Ni1 N110 C18 123.1(3) . . . . ?
C12 Ni1 N110 C111 132.7(3) . . . . ?
N210 Ni1 N110 C111 -49.5(3) . . . . ?
C18 N110 C111 C116 139.2(4) . . . . ?
Ni1 N110 C111 C116 -48.2(5) . . . . ?
C18 N110 C111 C112 -43.5(6) . . . . ?
Ni1 N110 C111 C112 129.1(3) . . . . ?
C116 C111 C112 C113 -2.0(6) . . . . ?
N110 C111 C112 C113 -179.4(4) . . . . ?
C111 C112 C113 C114 1.1(7) . . . . ?
C112 C113 C114 C115 0.3(8) . . . . ?
C113 C114 C115 C116 -0.7(9) . . . . ?
C112 C111 C116 C115 1.6(7) . . . . ?
N110 C111 C116 C115 179.1(5) . . . . ?
C114 C115 C116 C111 -0.3(9) . . . . ?
N11 C16 C117 C122 143.5(4) . . . . ?
N11 C16 C117 C118 -38.9(5) . . . . ?
C122 C117 C118 C119 1.0(6) . . . . ?
C16 C117 C118 C119 -176.6(4) . . . . ?
C117 C118 C119 C120 0.1(6) . . . . ?
C118 C119 C120 C121 -1.0(7) . . . . ?
C119 C120 C121 C122 0.8(8) . . . . ?
C120 C121 C122 C117 0.3(7) . . . . ?
C118 C117 C122 C121 -1.2(6) . . . . ?
C16 C117 C122 C121 176.5(4) . . . . ?
C14 C15 C123 C124 1.7(5) . . . . ?
N11 C15 C123 C124 -178.0(4) . . . . ?
C15 C123 C124 C125 0.3(6) . . . . ?
C123 C124 C125 C126 -2.3(6) . . . . ?
C124 C125 C126 C14 2.0(6) . . . . ?
N13 C14 C126 C125 178.4(4) . . . . ?
C15 C14 C126 C125 0.0(5) . . . . ?
C25 N21 C22 N23 -2.4(4) . . . . ?
C26 N21 C22 N23 178.7(3) . . . . ?
C25 N21 C22 Ni1 167.7(3) . . . . ?
C26 N21 C22 Ni1 -11.2(6) . . . . ?
C12 Ni1 C22 N23 -140.3(3) . . . . ?
N210 Ni1 C22 N23 42.0(3) . . . . ?
C12 Ni1 C22 N21 50.6(4) . . . . ?
N210 Ni1 C22 N21 -127.1(4) . . . . ?
N21 C22 N23 C24 3.4(4) . . . . ?
Ni1 C22 N23 C24 -168.3(2) . . . . ?
N21 C22 N23 C27 173.9(3) . . . . ?
Ni1 C22 N23 C27 2.2(4) . . . . ?
C22 N23 C24 C226 176.0(4) . . . . ?
C27 N23 C24 C226 6.3(6) . . . . ?
C22 N23 C24 C25 -3.1(4) . . . . ?
C27 N23 C24 C25 -172.7(3) . . . . ?
C22 N21 C25 C223 -177.1(4) . . . . ?
C26 N21 C25 C223 1.8(6) . . . . ?
C22 N21 C25 C24 0.6(4) . . . . ?
C26 N21 C25 C24 179.5(3) . . . . ?
C226 C24 C25 C223 0.2(6) . . . . ?
N23 C24 C25 C223 179.4(3) . . . . ?
C226 C24 C25 N21 -177.8(3) . . . . ?
N23 C24 C25 N21 1.4(4) . . . . ?
C22 N21 C26 C217 77.8(4) . . . . ?
C25 N21 C26 C217 -100.9(4) . . . . ?
C22 N23 C27 C28 -57.5(4) . . . . ?
C24 N23 C27 C28 111.3(4) . . . . ?
N23 C27 C28 O29 -129.4(3) . . . . ?
N23 C27 C28 N210 48.5(4) . . . . ?
O29 C28 N210 C211 6.5(5) . . . . ?
C27 C28 N210 C211 -171.1(3) . . . . ?
O29 C28 N210 Ni1 -172.4(3) . . . . ?
C27 C28 N210 Ni1 10.0(4) . . . . ?
C22 Ni1 N210 C28 -49.5(3) . . . . ?
N110 Ni1 N210 C28 133.2(3) . . . . ?
C22 Ni1 N210 C211 131.7(3) . . . . ?
N110 Ni1 N210 C211 -45.6(2) . . . . ?
C28 N210 C211 C216 142.8(3) . . . . ?
Ni1 N210 C211 C216 -38.3(4) . . . . ?
C28 N210 C211 C212 -40.2(5) . . . . ?
Ni1 N210 C211 C212 138.7(3) . . . . ?
C216 C211 C212 C213 -2.5(6) . . . . ?
N210 C211 C212 C213 -179.5(4) . . . . ?
C211 C212 C213 C214 1.3(7) . . . . ?
C212 C213 C214 C215 -0.3(7) . . . . ?
C213 C214 C215 C216 0.6(6) . . . . ?
C212 C211 C216 C215 2.7(6) . . . . ?
N210 C211 C216 C215 180.0(3) . . . . ?
C214 C215 C216 C211 -1.8(6) . . . . ?
N21 C26 C217 C218 20.4(6) . . . . ?
N21 C26 C217 C222 -158.2(4) . . . . ?
C222 C217 C218 C219 -0.8(7) . . . . ?
C26 C217 C218 C219 -179.4(4) . . . . ?
C217 C218 C219 C220 2.1(8) . . . . ?
C218 C219 C220 C221 -1.8(9) . . . . ?
C219 C220 C221 C222 0.2(11) . . . . ?
C218 C217 C222 C221 -0.8(8) . . . . ?
C26 C217 C222 C221 177.8(5) . . . . ?
C220 C221 C222 C217 1.1(10) . . . . ?
N21 C25 C223 C224 177.0(4) . . . . ?
C24 C25 C223 C224 -0.3(6) . . . . ?
C25 C223 C224 C225 0.0(6) . . . . ?
C223 C224 C225 C226 0.6(6) . . . . ?
N23 C24 C226 C225 -178.6(4) . . . . ?
C25 C24 C226 C225 0.3(5) . . . . ?
C224 C225 C226 C24 -0.7(6) . . . . ?

loop_
_platon_squeeze_void_nr
_platon_squeeze_void_average_x
_platon_squeeze_void_average_y
_platon_squeeze_void_average_z
_platon_squeeze_void_volume
_platon_squeeze_void_count_electrons
_platon_squeeze_void_content
1 -0.000 -0.000 0.500 440 99 ' '
2 -0.000 0.500 -0.000 440 100 ' '
